data_7036327
loop_
_publ_author_name
'Bresien, Jonas'
'Faust, Kirill'
'Hering-Junghans, Christian'
'Rothe, Julia'
'Schulz, Axel'
'Villinger, Alexander'

_publ_section_title
;
 Synthetic strategies to bicyclic tetraphosphanes using P1, P2 and P4
 building blocks.
;
_journal_issue 5
_journal_name_full 'Dalton transactions (Cambridge, England : 2003)'
_journal_page_first 1998
_journal_page_last 2007
_journal_paper_doi 10.1039/c5dt02757h
_journal_volume 45
_journal_year 2016
_chemical_formula_sum 'C24 H43 N P2'
_chemical_formula_weight 407.53
_chemical_name_systematic
;
 ?
;
_space_group_IT_number 14
_symmetry_cell_setting monoclinic
_symmetry_Int_Tables_number 14
_symmetry_space_group_name_Hall '-P 2ybc'
_symmetry_space_group_name_H-M 'P 1 21/c 1'
_atom_sites_solution_hydrogens geom
_atom_sites_solution_primary direct
_atom_sites_solution_secondary difmap
_audit_creation_method SHELXL-97
_audit_update_record
;
2015-07-20 deposited with the CCDC.
2015-08-28 downloaded from the CCDC.
;
_cell_angle_alpha 90.00
_cell_angle_beta 101.035(2)
_cell_angle_gamma 90.00
_cell_formula_units_Z 4
_cell_length_a 10.0058(5)
_cell_length_b 26.4841(11)
_cell_length_c 9.9173(5)
_cell_measurement_reflns_used 9904
_cell_measurement_temperature 173(2)
_cell_measurement_theta_max 63.015
_cell_measurement_theta_min 5.164
_cell_volume 2579.4(2)
_computing_cell_refinement 'Bruker Apex V7.51A'
_computing_data_collection 'Bruker Apex V7.51A'
_computing_data_reduction 'Bruker SAINT'
_computing_molecular_graphics 'ORTEP-3v2.01 (Farrugia, 1997)'
_computing_publication_material SHELXL-97
_computing_structure_refinement 'SHELXL-97 (Sheldrick, 1997)'
_computing_structure_solution 'SHELXS-97 (Sheldrick, 1997)'
_diffrn_ambient_temperature 173(2)
_diffrn_measured_fraction_theta_full 0.999
_diffrn_measured_fraction_theta_max 0.999
_diffrn_measurement_device_type 'Bruker-Nonius Apex X8-CCD-diffractometer'
_diffrn_measurement_method 'phi and omega scans'
_diffrn_radiation_monochromator graphite
_diffrn_radiation_source 'sealed tube'
_diffrn_radiation_type MoK\a
_diffrn_radiation_wavelength 0.71073
_diffrn_reflns_av_R_equivalents 0.0350
_diffrn_reflns_av_sigmaI/netI 0.0276
_diffrn_reflns_limit_h_max 14
_diffrn_reflns_limit_h_min -13
_diffrn_reflns_limit_k_max 37
_diffrn_reflns_limit_k_min -37
_diffrn_reflns_limit_l_max 13
_diffrn_reflns_limit_l_min -13
_diffrn_reflns_number 45447
_diffrn_reflns_theta_full 30.00
_diffrn_reflns_theta_max 30.00
_diffrn_reflns_theta_min 1.54
_exptl_absorpt_coefficient_mu 0.177
_exptl_absorpt_correction_T_max 0.9825
_exptl_absorpt_correction_T_min 0.8640
_exptl_absorpt_correction_type multi-scan
_exptl_absorpt_process_details '(SADABS; Sheldrick, 2004)'
_exptl_crystal_colour yellow
_exptl_crystal_density_diffrn 1.049
_exptl_crystal_density_method 'not measured'
_exptl_crystal_description block
_exptl_crystal_F_000 896
_exptl_crystal_size_max 0.85
_exptl_crystal_size_mid 0.54
_exptl_crystal_size_min 0.10
_refine_diff_density_max 0.763
_refine_diff_density_min -0.368
_refine_diff_density_rms 0.059
_refine_ls_extinction_method none
_refine_ls_goodness_of_fit_ref 1.028
_refine_ls_hydrogen_treatment constr
_refine_ls_matrix_type full
_refine_ls_number_parameters 288
_refine_ls_number_reflns 7502
_refine_ls_number_restraints 0
_refine_ls_restrained_S_all 1.028
_refine_ls_R_factor_all 0.0688
_refine_ls_R_factor_gt 0.0500
_refine_ls_shift/su_max 0.000
_refine_ls_shift/su_mean 0.000
_refine_ls_structure_factor_coef Fsqd
_refine_ls_weighting_details 'calc w=1/[\s^2^(Fo^2^)+(0.0737P)^2^+0.9911P] where P=(Fo^2^+2Fc^2^)/3'
_refine_ls_weighting_scheme calc
_refine_ls_wR_factor_gt 0.1263
_refine_ls_wR_factor_ref 0.1407
_reflns_number_gt 5859
_reflns_number_total 7502
_reflns_threshold_expression >2\s(I)
_cod_data_source_file c5dt02757h2.cif
_cod_data_source_block is_jb10_3_MesPPNiPr2
_cod_depositor_comments 'Adding full bibliography for 7036321--7036328.cif.'
_cod_original_sg_symbol_H-M 'P 21/c'
_cod_database_code 7036327

loop_
_symmetry_equiv_pos_as_xyz
'x, y, z'
'-x, y+1/2, -z+1/2'
'-x, -y, -z'
'x, -y-1/2, z-1/2'

loop_
_atom_site_label
_atom_site_type_symbol
_atom_site_fract_x
_atom_site_fract_y
_atom_site_fract_z
_atom_site_U_iso_or_equiv
_atom_site_adp_type
_atom_site_occupancy
_atom_site_symmetry_multiplicity
_atom_site_calc_flag
_atom_site_refinement_flags
_atom_site_disorder_assembly
_atom_site_disorder_group
P1 P 0.78097(4) 0.085784(14) 0.06037(4) 0.03021(11) Uani 1 1 d . . .
P2 P 0.77526(4) 0.097430(14) 0.26232(4) 0.02947(11) Uani 1 1 d . . .
N1 N 0.70648(14) 0.04661(5) 0.32163(14) 0.0308(3) Uani 1 1 d . . .
C1 C 0.87736(14) 0.14536(5) 0.04917(14) 0.0217(3) Uani 1 1 d . . .
C2 C 0.80719(13) 0.19172(5) 0.01368(14) 0.0217(3) Uani 1 1 d . . .
C3 C 0.88103(13) 0.23646(5) 0.03987(14) 0.0226(3) Uani 1 1 d . . .
H3 H 0.8339 0.2676 0.0205 0.027 Uiso 1 1 calc R . .
C4 C 1.01998(13) 0.23791(5) 0.09288(14) 0.0205(2) Uani 1 1 d . A .
C5 C 1.08770(14) 0.19212(5) 0.11037(15) 0.0247(3) Uani 1 1 d . . .
H5 H 1.1837 0.1924 0.1403 0.030 Uiso 1 1 calc R . .
C6 C 1.02183(14) 0.14559(5) 0.08626(15) 0.0245(3) Uani 1 1 d . . .
C7 C 0.65647(14) 0.19584(6) -0.06211(16) 0.0285(3) Uani 1 1 d . . .
C8 C 0.6344(2) 0.16241(10) -0.1901(2) 0.0528(5) Uani 1 1 d . . .
H8A H 0.6547 0.1272 -0.1629 0.079 Uiso 1 1 calc R . .
H8B H 0.6949 0.1734 -0.2512 0.079 Uiso 1 1 calc R . .
H8C H 0.5395 0.1651 -0.2380 0.079 Uiso 1 1 calc R . .
C9 C 0.55196(17) 0.18204(9) 0.0259(2) 0.0488(5) Uani 1 1 d . . .
H9A H 0.5738 0.1999 0.1140 0.073 Uiso 1 1 calc R . .
H9B H 0.5543 0.1455 0.0423 0.073 Uiso 1 1 calc R . .
H9C H 0.4608 0.1919 -0.0222 0.073 Uiso 1 1 calc R . .
C10 C 0.6213(2) 0.24981(9) -0.1124(3) 0.0705(8) Uani 1 1 d . . .
H10A H 0.5272 0.2509 -0.1633 0.106 Uiso 1 1 calc R . .
H10B H 0.6831 0.2604 -0.1727 0.106 Uiso 1 1 calc R . .
H10C H 0.6311 0.2726 -0.0333 0.106 Uiso 1 1 calc R . .
C11 C 1.09279(15) 0.28859(5) 0.12146(15) 0.0268(3) Uani 1 1 d . . .
C12A C 1.0211(3) 0.31943(9) 0.2192(3) 0.0437(6) Uani 0.810(4) 1 d P A 1
H12A H 1.0242 0.3006 0.3049 0.066 Uiso 0.810(4) 1 calc PR A 1
H12B H 0.9260 0.3253 0.1754 0.066 Uiso 0.810(4) 1 calc PR A 1
H12C H 1.0676 0.3519 0.2395 0.066 Uiso 0.810(4) 1 calc PR A 1
C13A C 1.0814(3) 0.31796(8) -0.0125(2) 0.0430(6) Uani 0.810(4) 1 d P A 1
H13A H 1.1256 0.3509 0.0062 0.065 Uiso 0.810(4) 1 calc PR A 1
H13B H 0.9851 0.3229 -0.0535 0.065 Uiso 0.810(4) 1 calc PR A 1
H13C H 1.1260 0.2990 -0.0762 0.065 Uiso 0.810(4) 1 calc PR A 1
C14A C 1.2407(2) 0.28300(10) 0.1875(4) 0.0546(9) Uani 0.810(4) 1 d P A 1
H14A H 1.2889 0.2651 0.1247 0.082 Uiso 0.810(4) 1 calc PR A 1
H14B H 1.2482 0.2638 0.2730 0.082 Uiso 0.810(4) 1 calc PR A 1
H14C H 1.2812 0.3165 0.2077 0.082 Uiso 0.810(4) 1 calc PR A 1
C13B C 1.2025(14) 0.2929(4) 0.0175(13) 0.058(4) Uani 0.190(4) 1 d P A 2
H13D H 1.1533 0.2935 -0.0780 0.086 Uiso 0.190(4) 1 calc PR A 2
H13E H 1.2639 0.2637 0.0312 0.086 Uiso 0.190(4) 1 calc PR A 2
H13F H 1.2557 0.3240 0.0373 0.086 Uiso 0.190(4) 1 calc PR A 2
C12B C 1.0106(13) 0.3336(4) 0.109(2) 0.074(6) Uani 0.190(4) 1 d P A 2
H12D H 1.0687 0.3629 0.1380 0.111 Uiso 0.190(4) 1 calc PR A 2
H12E H 0.9419 0.3306 0.1665 0.111 Uiso 0.190(4) 1 calc PR A 2
H12F H 0.9654 0.3380 0.0126 0.111 Uiso 0.190(4) 1 calc PR A 2
C14B C 1.1926(16) 0.2876(5) 0.2659(13) 0.055(3) Uani 0.190(4) 1 d P A 2
H14D H 1.2535 0.3169 0.2736 0.083 Uiso 0.190(4) 1 calc PR A 2
H14E H 1.2466 0.2565 0.2743 0.083 Uiso 0.190(4) 1 calc PR A 2
H14F H 1.1394 0.2888 0.3392 0.083 Uiso 0.190(4) 1 calc PR A 2
C15 C 1.11268(18) 0.09766(6) 0.0922(2) 0.0409(4) Uani 1 1 d . . .
C16 C 1.0633(3) 0.06324(7) -0.0324(3) 0.0597(6) Uani 1 1 d . . .
H16A H 1.1273 0.0352 -0.0316 0.090 Uiso 1 1 calc R . .
H16B H 1.0581 0.0827 -0.1172 0.090 Uiso 1 1 calc R . .
H16C H 0.9730 0.0499 -0.0277 0.090 Uiso 1 1 calc R . .
C17 C 1.1216(3) 0.06762(9) 0.2256(3) 0.0636(7) Uani 1 1 d . . .
H17A H 1.0313 0.0545 0.2315 0.095 Uiso 1 1 calc R . .
H17B H 1.1541 0.0897 0.3043 0.095 Uiso 1 1 calc R . .
H17C H 1.1851 0.0394 0.2264 0.095 Uiso 1 1 calc R . .
C18 C 1.2582(2) 0.11235(8) 0.0778(3) 0.0639(7) Uani 1 1 d . . .
H18A H 1.3054 0.1278 0.1635 0.096 Uiso 1 1 calc R . .
H18B H 1.2540 0.1365 0.0022 0.096 Uiso 1 1 calc R . .
H18C H 1.3077 0.0821 0.0586 0.096 Uiso 1 1 calc R . .
C19 C 0.67100(18) -0.00059(6) 0.24485(18) 0.0326(3) Uani 1 1 d . . .
H19 H 0.7078 0.0021 0.1582 0.039 Uiso 1 1 calc R . .
C20 C 0.7377(2) -0.04641(7) 0.3224(2) 0.0510(5) Uani 1 1 d . . .
H20A H 0.8364 -0.0413 0.3456 0.077 Uiso 1 1 calc R . .
H20B H 0.7177 -0.0765 0.2647 0.077 Uiso 1 1 calc R . .
H20C H 0.7019 -0.0509 0.4069 0.077 Uiso 1 1 calc R . .
C21 C 0.5180(2) -0.00731(8) 0.2031(2) 0.0513(5) Uani 1 1 d . . .
H21A H 0.4776 -0.0090 0.2856 0.077 Uiso 1 1 calc R . .
H21B H 0.4983 -0.0387 0.1506 0.077 Uiso 1 1 calc R . .
H21C H 0.4792 0.0214 0.1463 0.077 Uiso 1 1 calc R . .
C22 C 0.6722(2) 0.05028(7) 0.46063(18) 0.0400(4) Uani 1 1 d . . .
H22 H 0.6280 0.0177 0.4781 0.048 Uiso 1 1 calc R . .
C23 C 0.7987(3) 0.05574(10) 0.5714(2) 0.0660(7) Uani 1 1 d . . .
H23A H 0.8616 0.0280 0.5640 0.099 Uiso 1 1 calc R . .
H23B H 0.7731 0.0548 0.6620 0.099 Uiso 1 1 calc R . .
H23C H 0.8431 0.0880 0.5599 0.099 Uiso 1 1 calc R . .
C24 C 0.5688(3) 0.09216(9) 0.4675(2) 0.0594(6) Uani 1 1 d . . .
H24A H 0.6099 0.1250 0.4544 0.089 Uiso 1 1 calc R . .
H24B H 0.5419 0.0914 0.5575 0.089 Uiso 1 1 calc R . .
H24C H 0.4884 0.0870 0.3952 0.089 Uiso 1 1 calc R . .

loop_
_atom_site_aniso_label
_atom_site_aniso_U_11
_atom_site_aniso_U_22
_atom_site_aniso_U_33
_atom_site_aniso_U_23
_atom_site_aniso_U_13
_atom_site_aniso_U_12
P1 0.0389(2) 0.02178(18) 0.0320(2) -0.00182(14) 0.01203(17) -0.01100(15)
P2 0.0380(2) 0.02239(18) 0.0293(2) 0.00047(14) 0.00961(16) -0.01119(15)
N1 0.0404(7) 0.0216(6) 0.0333(7) 0.0013(5) 0.0148(6) -0.0093(5)
C1 0.0256(6) 0.0177(6) 0.0235(6) 0.0011(5) 0.0089(5) -0.0038(5)
C2 0.0195(6) 0.0224(6) 0.0233(6) -0.0003(5) 0.0043(5) -0.0027(5)
C3 0.0216(6) 0.0185(6) 0.0269(7) 0.0006(5) 0.0024(5) 0.0006(5)
C4 0.0215(6) 0.0190(6) 0.0207(6) 0.0019(5) 0.0033(5) -0.0032(4)
C5 0.0193(6) 0.0244(7) 0.0298(7) 0.0073(5) 0.0030(5) -0.0006(5)
C6 0.0250(6) 0.0197(6) 0.0304(7) 0.0075(5) 0.0093(5) 0.0021(5)
C7 0.0192(6) 0.0314(7) 0.0328(8) 0.0004(6) -0.0002(5) -0.0036(5)
C8 0.0387(9) 0.0790(15) 0.0357(10) -0.0134(10) -0.0059(8) 0.0003(10)
C9 0.0239(7) 0.0777(14) 0.0461(11) 0.0021(10) 0.0097(7) 0.0033(8)
C10 0.0330(9) 0.0498(12) 0.112(2) 0.0319(13) -0.0279(11) -0.0055(8)
C11 0.0292(7) 0.0221(6) 0.0274(7) -0.0004(5) 0.0010(6) -0.0078(5)
C12A 0.0607(15) 0.0305(11) 0.0427(13) -0.0130(10) 0.0168(11) -0.0140(10)
C13A 0.0627(15) 0.0323(11) 0.0351(11) 0.0048(8) 0.0121(10) -0.0195(10)
C14A 0.0300(11) 0.0410(13) 0.084(2) -0.0016(14) -0.0109(12) -0.0148(9)
C13B 0.078(8) 0.036(5) 0.066(8) -0.006(5) 0.032(6) -0.028(5)
C12B 0.050(7) 0.025(5) 0.135(16) -0.018(7) -0.010(8) -0.012(4)
C14B 0.067(8) 0.047(6) 0.043(6) -0.007(5) -0.014(6) -0.026(6)
C15 0.0367(8) 0.0243(7) 0.0667(12) 0.0186(7) 0.0226(8) 0.0098(6)
C16 0.0751(15) 0.0298(9) 0.0874(17) -0.0010(10) 0.0489(14) 0.0118(9)
C17 0.0660(14) 0.0515(12) 0.0765(16) 0.0378(12) 0.0215(12) 0.0296(11)
C18 0.0383(10) 0.0394(10) 0.120(2) 0.0214(12) 0.0312(12) 0.0169(8)
C19 0.0437(9) 0.0192(6) 0.0383(8) 0.0002(6) 0.0163(7) -0.0057(6)
C20 0.0605(12) 0.0281(9) 0.0692(14) 0.0102(8) 0.0242(11) 0.0090(8)
C21 0.0498(11) 0.0403(10) 0.0591(13) -0.0040(9) -0.0016(9) -0.0127(8)
C22 0.0592(11) 0.0320(8) 0.0325(8) 0.0023(6) 0.0182(8) -0.0127(8)
C23 0.0904(18) 0.0663(15) 0.0366(11) 0.0086(10) 0.0001(11) -0.0248(13)
C24 0.0875(17) 0.0488(12) 0.0523(12) -0.0024(9) 0.0398(12) 0.0026(11)

loop_
_atom_type_symbol
_atom_type_description
_atom_type_scat_dispersion_real
_atom_type_scat_dispersion_imag
_atom_type_scat_source
C C 0.0033 0.0016 'International Tables Vol C Tables 4.2.6.8 and 6.1.1.4'
H H 0.0000 0.0000 'International Tables Vol C Tables 4.2.6.8 and 6.1.1.4'
N N 0.0061 0.0033 'International Tables Vol C Tables 4.2.6.8 and 6.1.1.4'
P P 0.1023 0.0942 'International Tables Vol C Tables 4.2.6.8 and 6.1.1.4'

loop_
_geom_angle_atom_site_label_1
_geom_angle_atom_site_label_2
_geom_angle_atom_site_label_3
_geom_angle
C1 P1 P2 92.44(5)
N1 P2 P1 108.38(5)
C19 N1 C22 117.38(12)
C19 N1 P2 125.29(11)
C22 N1 P2 117.26(10)
C6 C1 C2 119.26(11)
C6 C1 P1 120.03(10)
C2 C1 P1 120.54(10)
C3 C2 C1 117.89(12)
C3 C2 C7 117.45(12)
C1 C2 C7 124.50(12)
C4 C3 C2 123.38(12)
C4 C3 H3 118.3
C2 C3 H3 118.3
C5 C4 C3 116.98(12)
C5 C4 C11 122.82(12)
C3 C4 C11 120.11(12)
C4 C5 C6 123.25(12)
C4 C5 H5 118.4
C6 C5 H5 118.4
C5 C6 C1 118.11(12)
C5 C6 C15 117.41(13)
C1 C6 C15 124.34(13)
C8 C7 C9 109.25(15)
C8 C7 C10 106.41(18)
C9 C7 C10 105.62(17)
C8 C7 C2 109.47(13)
C9 C7 C2 114.41(13)
C10 C7 C2 111.33(12)
C7 C8 H8A 109.5
C7 C8 H8B 109.5
H8A C8 H8B 109.5
C7 C8 H8C 109.5
H8A C8 H8C 109.5
H8B C8 H8C 109.5
C7 C9 H9A 109.5
C7 C9 H9B 109.5
H9A C9 H9B 109.5
C7 C9 H9C 109.5
H9A C9 H9C 109.5
H9B C9 H9C 109.5
C7 C10 H10A 109.5
C7 C10 H10B 109.5
H10A C10 H10B 109.5
C7 C10 H10C 109.5
H10A C10 H10C 109.5
H10B C10 H10C 109.5
C12B C11 C14A 128.1(5)
C12B C11 C13A 63.5(8)
C14A C11 C13A 109.41(19)
C12B C11 C4 117.9(4)
C14A C11 C4 112.85(15)
C13A C11 C4 109.45(13)
C12B C11 C12A 45.0(8)
C14A C11 C12A 108.3(2)
C13A C11 C12A 108.10(17)
C4 C11 C12A 108.59(13)
C12B C11 C14B 110.2(9)
C14A C11 C14B 37.6(6)
C13A C11 C14B 136.6(5)
C4 C11 C14B 110.5(4)
C12A C11 C14B 74.3(7)
C12B C11 C13B 108.9(9)
C14A C11 C13B 64.0(5)
C13A C11 C13B 50.8(5)
C4 C11 C13B 107.2(4)
C12A C11 C13B 143.2(4)
C14B C11 C13B 100.8(8)
C11 C12A H12A 109.5
C11 C12A H12B 109.5
C11 C12A H12C 109.5
C11 C13A H13A 109.5
C11 C13A H13B 109.5
C11 C13A H13C 109.5
C11 C14A H14A 109.5
C11 C14A H14B 109.5
C11 C14A H14C 109.5
C11 C13B H13D 109.5
C11 C13B H13E 109.5
H13D C13B H13E 109.5
C11 C13B H13F 109.5
H13D C13B H13F 109.5
H13E C13B H13F 109.5
C11 C12B H12D 109.5
C11 C12B H12E 109.5
H12D C12B H12E 109.5
C11 C12B H12F 109.5
H12D C12B H12F 109.5
H12E C12B H12F 109.5
C11 C14B H14D 109.5
C11 C14B H14E 109.5
H14D C14B H14E 109.5
C11 C14B H14F 109.5
H14D C14B H14F 109.5
H14E C14B H14F 109.5
C17 C15 C16 110.04(18)
C17 C15 C18 108.15(18)
C16 C15 C18 103.83(18)
C17 C15 C6 113.19(16)
C16 C15 C6 110.92(16)
C18 C15 C6 110.26(13)
C15 C16 H16A 109.5
C15 C16 H16B 109.5
H16A C16 H16B 109.5
C15 C16 H16C 109.5
H16A C16 H16C 109.5
H16B C16 H16C 109.5
C15 C17 H17A 109.5
C15 C17 H17B 109.5
H17A C17 H17B 109.5
C15 C17 H17C 109.5
H17A C17 H17C 109.5
H17B C17 H17C 109.5
C15 C18 H18A 109.5
C15 C18 H18B 109.5
H18A C18 H18B 109.5
C15 C18 H18C 109.5
H18A C18 H18C 109.5
H18B C18 H18C 109.5
N1 C19 C21 111.80(14)
N1 C19 C20 112.16(15)
C21 C19 C20 111.50(15)
N1 C19 H19 107.0
C21 C19 H19 107.0
C20 C19 H19 107.0
C19 C20 H20A 109.5
C19 C20 H20B 109.5
H20A C20 H20B 109.5
C19 C20 H20C 109.5
H20A C20 H20C 109.5
H20B C20 H20C 109.5
C19 C21 H21A 109.5
C19 C21 H21B 109.5
H21A C21 H21B 109.5
C19 C21 H21C 109.5
H21A C21 H21C 109.5
H21B C21 H21C 109.5
N1 C22 C23 111.72(17)
N1 C22 C24 111.57(15)
C23 C22 C24 112.15(19)
N1 C22 H22 107.0
C23 C22 H22 107.0
C24 C22 H22 107.0
C22 C23 H23A 109.5
C22 C23 H23B 109.5
H23A C23 H23B 109.5
C22 C23 H23C 109.5
H23A C23 H23C 109.5
H23B C23 H23C 109.5
C22 C24 H24A 109.5
C22 C24 H24B 109.5
H24A C24 H24B 109.5
C22 C24 H24C 109.5
H24A C24 H24C 109.5
H24B C24 H24C 109.5

loop_
_geom_bond_atom_site_label_1
_geom_bond_atom_site_label_2
_geom_bond_distance
P1 C1 1.8636(13)
P1 P2 2.0380(6)
P2 N1 1.6690(12)
N1 C19 1.472(2)
N1 C22 1.486(2)
C1 C6 1.4217(19)
C1 C2 1.4248(19)
C2 C3 1.3942(18)
C2 C7 1.5547(18)
C3 C4 1.3896(18)
C3 H3 0.9500
C4 C5 1.3837(18)
C4 C11 1.5275(18)
C5 C6 1.3965(19)
C5 H5 0.9500
C6 C15 1.556(2)
C7 C8 1.528(3)
C7 C9 1.529(2)
C7 C10 1.532(3)
C8 H8A 0.9800
C8 H8B 0.9800
C8 H8C 0.9800
C9 H9A 0.9800
C9 H9B 0.9800
C9 H9C 0.9800
C10 H10A 0.9800
C10 H10B 0.9800
C10 H10C 0.9800
C11 C12B 1.440(12)
C11 C14A 1.507(3)
C11 C13A 1.525(3)
C11 C12A 1.545(3)
C11 C14B 1.582(11)
C11 C13B 1.648(11)
C12A H12A 0.9800
C12A H12B 0.9800
C12A H12C 0.9800
C13A H13A 0.9800
C13A H13B 0.9800
C13A H13C 0.9800
C14A H14A 0.9800
C14A H14B 0.9800
C14A H14C 0.9800
C13B H13D 0.9800
C13B H13E 0.9800
C13B H13F 0.9800
C12B H12D 0.9800
C12B H12E 0.9800
C12B H12F 0.9800
C14B H14D 0.9800
C14B H14E 0.9800
C14B H14F 0.9800
C15 C17 1.531(3)
C15 C16 1.539(3)
C15 C18 1.540(3)
C16 H16A 0.9800
C16 H16B 0.9800
C16 H16C 0.9800
C17 H17A 0.9800
C17 H17B 0.9800
C17 H17C 0.9800
C18 H18A 0.9800
C18 H18B 0.9800
C18 H18C 0.9800
C19 C21 1.518(3)
C19 C20 1.521(2)
C19 H19 1.0000
C20 H20A 0.9800
C20 H20B 0.9800
C20 H20C 0.9800
C21 H21A 0.9800
C21 H21B 0.9800
C21 H21C 0.9800
C22 C23 1.516(3)
C22 C24 1.527(3)
C22 H22 1.0000
C23 H23A 0.9800
C23 H23B 0.9800
C23 H23C 0.9800
C24 H24A 0.9800
C24 H24B 0.9800
C24 H24C 0.9800

loop_
_geom_torsion_atom_site_label_1
_geom_torsion_atom_site_label_2
_geom_torsion_atom_site_label_3
_geom_torsion_atom_site_label_4
_geom_torsion
C1 P1 P2 N1 -174.18(7)
P1 P2 N1 C19 6.39(15)
P1 P2 N1 C22 -170.49(12)
P2 P1 C1 C6 86.16(11)
P2 P1 C1 C2 -89.03(11)
C6 C1 C2 C3 -11.0(2)
P1 C1 C2 C3 164.22(11)
C6 C1 C2 C7 164.27(13)
P1 C1 C2 C7 -20.50(19)
C1 C2 C3 C4 2.9(2)
C7 C2 C3 C4 -172.68(13)
C2 C3 C4 C5 4.7(2)
C2 C3 C4 C11 -178.71(13)
C3 C4 C5 C6 -4.4(2)
C11 C4 C5 C6 179.12(14)
C4 C5 C6 C1 -3.5(2)
C4 C5 C6 C15 172.41(15)
C2 C1 C6 C5 11.3(2)
P1 C1 C6 C5 -163.94(11)
C2 C1 C6 C15 -164.32(14)
P1 C1 C6 C15 20.4(2)
C3 C2 C7 C8 125.06(16)
C1 C2 C7 C8 -50.2(2)
C3 C2 C7 C9 -111.96(17)
C1 C2 C7 C9 72.7(2)
C3 C2 C7 C10 7.7(2)
C1 C2 C7 C10 -167.61(18)
C5 C4 C11 C12B -175.8(10)
C3 C4 C11 C12B 7.8(10)
C5 C4 C11 C14A -7.5(3)
C3 C4 C11 C14A 176.1(2)
C5 C4 C11 C13A 114.54(18)
C3 C4 C11 C13A -61.8(2)
C5 C4 C11 C12A -127.66(18)
C3 C4 C11 C12A 56.0(2)
C5 C4 C11 C14B -48.0(7)
C3 C4 C11 C14B 135.6(7)
C5 C4 C11 C13B 60.9(6)
C3 C4 C11 C13B -115.4(6)
C5 C6 C15 C17 102.87(19)
C1 C6 C15 C17 -81.5(2)
C5 C6 C15 C16 -132.88(16)
C1 C6 C15 C16 42.8(2)
C5 C6 C15 C18 -18.4(2)
C1 C6 C15 C18 157.24(18)
C22 N1 C19 C21 67.9(2)
P2 N1 C19 C21 -108.97(16)
C22 N1 C19 C20 -58.2(2)
P2 N1 C19 C20 124.95(15)
C19 N1 C22 C23 116.74(18)
P2 N1 C22 C23 -66.13(19)
C19 N1 C22 C24 -116.84(18)
P2 N1 C22 C24 60.30(19)
